data_7107243
loop_
_publ_author_name
'Olivier Songis'
'Alexandra M. Z. Slawin'
'Catherine S. J. Cazin'

_publ_section_title
;
 An unusual cationic Ru(II) indenylidene complex and its Ru(III)
 derivative-efficient catalysts for high temperature olefin metathesis
 reactions
;
_journal_name_full Chem.Commun.
_journal_page_first 1266
_journal_paper_doi 10.1039/c2cc15903a
_journal_volume 48
_journal_year 2012
_chemical_formula_moiety 'C45 H57 Cl F6 N2 O3 P Ru Sb,(C4 H8 O2)0.5'
_chemical_formula_sum 'C47 H61 Cl F6 N2 O4 P Ru Sb'
_chemical_formula_weight 1121.22
_chemical_name_systematic
;
?
;
_space_group_IT_number 14
_symmetry_cell_setting monoclinic
_symmetry_space_group_name_Hall '-P 2ybc'
_symmetry_space_group_name_H-M 'P 1 21/c 1'
_atom_sites_solution_hydrogens geom
_atom_sites_solution_primary direct
_atom_sites_solution_secondary difmap
_audit_creation_method SHELXL-97
_cell_angle_alpha 90.00
_cell_angle_beta 95.542(6)
_cell_angle_gamma 90.00
_cell_formula_units_Z 4
_cell_length_a 10.437(2)
_cell_length_b 18.553(3)
_cell_length_c 25.766(5)
_cell_measurement_reflns_used 15962
_cell_measurement_temperature 93(2)
_cell_measurement_theta_max 28.9
_cell_measurement_theta_min 2.2
_cell_volume 4965.9(16)
_computing_cell_refinement 'CrystalClear (Rigaku Corp., 2004)'
_computing_data_collection 'CrystalClear (Rigaku Corp., 2004)'
_computing_data_reduction 'CrystalClear (Rigaku Corp., 2004)'
_computing_molecular_graphics 'Bruker SHELXTL'
_computing_publication_material 'Bruker SHELXTL'
_computing_structure_refinement 'SHELXL-97 (Sheldrick, 1997)'
_computing_structure_solution 'SHELXS-97 (Sheldrick, 1990)'
_diffrn_ambient_temperature 93(2)
_diffrn_measured_fraction_theta_full 0.996
_diffrn_measured_fraction_theta_max 0.994
_diffrn_measurement_device_type CCD
_diffrn_measurement_method '\w and \f scans'
_diffrn_radiation_monochromator confocal
_diffrn_radiation_source 'rotating anode'
_diffrn_radiation_type MoK\a
_diffrn_radiation_wavelength 0.71073
_diffrn_reflns_av_R_equivalents 0.0409
_diffrn_reflns_av_sigmaI/netI 0.0575
_diffrn_reflns_limit_h_max 12
_diffrn_reflns_limit_h_min -10
_diffrn_reflns_limit_k_max 21
_diffrn_reflns_limit_k_min -22
_diffrn_reflns_limit_l_max 24
_diffrn_reflns_limit_l_min -31
_diffrn_reflns_number 30566
_diffrn_reflns_theta_full 25.00
_diffrn_reflns_theta_max 25.33
_diffrn_reflns_theta_min 2.25
_exptl_absorpt_coefficient_mu 0.999
_exptl_absorpt_correction_T_max 1.000
_exptl_absorpt_correction_T_min 0.834
_exptl_absorpt_correction_type multi-scan
_exptl_absorpt_process_details 'Jacobson, R. (1998) Private communication'
_exptl_crystal_colour Red
_exptl_crystal_density_diffrn 1.500
_exptl_crystal_density_method 'not measured'
_exptl_crystal_description Platelet
_exptl_crystal_F_000 2280
_exptl_crystal_size_max 0.10
_exptl_crystal_size_mid 0.10
_exptl_crystal_size_min 0.01
_refine_diff_density_max 1.144
_refine_diff_density_min -0.794
_refine_diff_density_rms 0.094
_refine_ls_extinction_method none
_refine_ls_goodness_of_fit_ref 1.050
_refine_ls_hydrogen_treatment constr
_refine_ls_matrix_type full
_refine_ls_number_parameters 583
_refine_ls_number_reflns 9021
_refine_ls_number_restraints 0
_refine_ls_restrained_S_all 1.050
_refine_ls_R_factor_all 0.0547
_refine_ls_R_factor_gt 0.0409
_refine_ls_shift/su_max 0.002
_refine_ls_shift/su_mean 0.000
_refine_ls_structure_factor_coef Fsqd
_refine_ls_weighting_details 'calc w=1/[\s^2^(Fo^2^)+(0.0492P)^2^+0.8154P] where P=(Fo^2^+2Fc^2^)/3'
_refine_ls_weighting_scheme calc
_refine_ls_wR_factor_gt 0.0948
_refine_ls_wR_factor_ref 0.1054
_reflns_number_gt 7323
_reflns_number_total 9021
_reflns_threshold_expression >2sigma(I)
_cod_data_source_file c2cc15903a.txt
_cod_data_source_block caz-1+
_cod_original_cell_volume 4966.1(17)
_cod_original_sg_symbol_H-M P2(1)/c
_cod_database_code 7107243

loop_
_symmetry_equiv_pos_as_xyz
'x, y, z'
'-x, y+1/2, -z+1/2'
'-x, -y, -z'
'x, -y-1/2, z-1/2'

loop_
_atom_site_label
_atom_site_type_symbol
_atom_site_fract_x
_atom_site_fract_y
_atom_site_fract_z
_atom_site_U_iso_or_equiv
_atom_site_adp_type
_atom_site_occupancy
_atom_site_symmetry_multiplicity
_atom_site_calc_flag
_atom_site_refinement_flags
Ru1 Ru 0.26185(3) 0.232198(15) 0.843216(11) 0.02220(10) Uani 1 1 d .
Cl1 Cl 0.39225(11) 0.13573(5) 0.87275(4) 0.0372(3) Uani 1 1 d .
P1 P 0.24118(10) 0.27417(5) 0.92111(4) 0.0230(2) Uani 1 1 d .
C1 C 0.0970(4) 0.27840(18) 0.80938(13) 0.0223(8) Uani 1 1 d .
N2 N -0.0095(3) 0.23778(15) 0.81152(12) 0.0243(7) Uani 1 1 d .
C3 C -0.1215(4) 0.26460(19) 0.77843(16) 0.0299(9) Uani 1 1 d .
H3A H -0.1969 0.2710 0.7985 0.036 Uiso 1 1 calc R
H3B H -0.1448 0.2319 0.7487 0.036 Uiso 1 1 calc R
C4 C -0.0718(4) 0.3370(2) 0.76021(16) 0.0305(9) Uani 1 1 d .
H4A H -0.0828 0.3408 0.7217 0.037 Uiso 1 1 calc R
H4B H -0.1172 0.3777 0.7753 0.037 Uiso 1 1 calc R
N5 N 0.0654(3) 0.33609(14) 0.77991(11) 0.0210(6) Uani 1 1 d .
C6 C -0.0051(4) 0.16500(18) 0.83119(14) 0.0244(8) Uani 1 1 d .
C7 C 0.0690(4) 0.1131(2) 0.80756(15) 0.0311(9) Uani 1 1 d .
C8 C 0.0696(5) 0.0432(2) 0.82682(16) 0.0390(11) Uani 1 1 d .
H8A H 0.1219 0.0080 0.8124 0.047 Uiso 1 1 calc R
C9 C -0.0039(5) 0.0233(2) 0.86646(18) 0.0461(12) Uani 1 1 d .
C10 C -0.0808(5) 0.0752(2) 0.88715(17) 0.0438(11) Uani 1 1 d .
H10A H -0.1348 0.0613 0.9131 0.053 Uiso 1 1 calc R
C11 C -0.0810(4) 0.1469(2) 0.87096(16) 0.0342(10) Uani 1 1 d .
C12 C 0.1386(4) 0.1292(2) 0.76027(16) 0.0405(11) Uani 1 1 d .
H12A H 0.1831 0.0857 0.7500 0.061 Uiso 1 1 calc R
H12B H 0.2016 0.1677 0.7686 0.061 Uiso 1 1 calc R
H12C H 0.0764 0.1447 0.7315 0.061 Uiso 1 1 calc R
C13 C -0.0005(6) -0.0529(2) 0.8882(2) 0.0649(16) Uani 1 1 d .
H13A H 0.0580 -0.0824 0.8695 0.097 Uiso 1 1 calc R
H13B H -0.0872 -0.0736 0.8836 0.097 Uiso 1 1 calc R
H13C H 0.0300 -0.0517 0.9253 0.097 Uiso 1 1 calc R
C14 C -0.1596(5) 0.2026(2) 0.89677(18) 0.0454(12) Uani 1 1 d .
H14A H -0.1479 0.2499 0.8809 0.068 Uiso 1 1 calc R
H14B H -0.1309 0.2049 0.9341 0.068 Uiso 1 1 calc R
H14C H -0.2508 0.1893 0.8921 0.068 Uiso 1 1 calc R
C15 C 0.1473(3) 0.39206(18) 0.76218(13) 0.0213(8) Uani 1 1 d .
C16 C 0.1462(4) 0.45970(19) 0.78584(14) 0.0256(8) Uani 1 1 d .
C17 C 0.2203(4) 0.51459(19) 0.76645(15) 0.0310(9) Uani 1 1 d .
H17A H 0.2201 0.5612 0.7817 0.037 Uiso 1 1 calc R
C18 C 0.2943(4) 0.5021(2) 0.72527(16) 0.0321(9) Uani 1 1 d .
C19 C 0.2898(4) 0.4348(2) 0.70197(15) 0.0311(9) Uani 1 1 d .
H19A H 0.3393 0.4263 0.6735 0.037 Uiso 1 1 calc R
C20 C 0.2146(4) 0.37889(19) 0.71910(14) 0.0251(8) Uani 1 1 d .
C21 C 0.0669(4) 0.4748(2) 0.83066(15) 0.0329(9) Uani 1 1 d .
H21A H 0.0209 0.4310 0.8392 0.049 Uiso 1 1 calc R
H21B H 0.0047 0.5131 0.8207 0.049 Uiso 1 1 calc R
H21C H 0.1237 0.4901 0.8612 0.049 Uiso 1 1 calc R
C22 C 0.3792(5) 0.5616(2) 0.70622(19) 0.0492(12) Uani 1 1 d .
H22A H 0.4239 0.5436 0.6771 0.074 Uiso 1 1 calc R
H22B H 0.4426 0.5765 0.7348 0.074 Uiso 1 1 calc R
H22C H 0.3256 0.6030 0.6946 0.074 Uiso 1 1 calc R
C23 C 0.2058(4) 0.30788(19) 0.69055(14) 0.0294(9) Uani 1 1 d .
H23A H 0.2600 0.3095 0.6615 0.044 Uiso 1 1 calc R
H23B H 0.1163 0.2989 0.6770 0.044 Uiso 1 1 calc R
H23C H 0.2355 0.2691 0.7146 0.044 Uiso 1 1 calc R
C24 C 0.3696(4) 0.30738(19) 0.82657(14) 0.0244(8) Uani 1 1 d .
C25 C 0.3943(4) 0.37930(18) 0.84819(14) 0.0260(8) Uani 1 1 d .
H25A H 0.3494 0.3997 0.8750 0.031 Uiso 1 1 calc R
C26 C 0.4886(4) 0.41323(18) 0.82545(14) 0.0245(8) Uani 1 1 d .
C27 C 0.5276(4) 0.36601(19) 0.78314(14) 0.0257(8) Uani 1 1 d .
C28 C 0.6071(4) 0.3776(2) 0.74396(14) 0.0284(9) Uani 1 1 d .
H28A H 0.6505 0.4224 0.7415 0.034 Uiso 1 1 calc R
C29 C 0.6226(4) 0.3225(2) 0.70794(14) 0.0307(9) Uani 1 1 d .
H29A H 0.6753 0.3304 0.6804 0.037 Uiso 1 1 calc R
C30 C 0.5615(4) 0.2563(2) 0.71201(15) 0.0302(9) Uani 1 1 d .
H30A H 0.5756 0.2188 0.6882 0.036 Uiso 1 1 calc R
C31 C 0.4796(4) 0.2449(2) 0.75102(14) 0.0265(8) Uani 1 1 d .
H31A H 0.4383 0.1996 0.7540 0.032 Uiso 1 1 calc R
C32 C 0.4594(4) 0.30058(18) 0.78545(14) 0.0236(8) Uani 1 1 d .
C33 C 0.5485(4) 0.48289(19) 0.84174(14) 0.0259(8) Uani 1 1 d .
C34 C 0.4755(4) 0.53698(19) 0.86308(14) 0.0270(8) Uani 1 1 d .
H34A H 0.3861 0.5300 0.8653 0.032 Uiso 1 1 calc R
C35 C 0.5343(4) 0.6011(2) 0.88098(15) 0.0328(9) Uani 1 1 d .
H35A H 0.4845 0.6374 0.8955 0.039 Uiso 1 1 calc R
C36 C 0.6636(4) 0.6123(2) 0.87780(15) 0.0339(10) Uani 1 1 d .
H36A H 0.7023 0.6566 0.8892 0.041 Uiso 1 1 calc R
C37 C 0.7374(4) 0.5584(2) 0.85775(16) 0.0353(10) Uani 1 1 d .
H37A H 0.8273 0.5652 0.8566 0.042 Uiso 1 1 calc R
C38 C 0.6797(4) 0.4949(2) 0.83941(15) 0.0311(9) Uani 1 1 d .
H38A H 0.7304 0.4589 0.8250 0.037 Uiso 1 1 calc R
O39 O 0.1583(2) 0.34506(12) 0.92182(9) 0.0259(6) Uani 1 1 d .
C39 C 0.1307(5) 0.3799(2) 0.97175(15) 0.0373(11) Uani 1 1 d .
H39A H 0.1466 0.3443 1.0008 0.045 Uiso 1 1 calc R
C40 C -0.0100(5) 0.3997(2) 0.96571(19) 0.0509(13) Uani 1 1 d .
H40A H -0.0620 0.3561 0.9595 0.076 Uiso 1 1 calc R
H40B H -0.0269 0.4327 0.9361 0.076 Uiso 1 1 calc R
H40C H -0.0326 0.4234 0.9976 0.076 Uiso 1 1 calc R
C41 C 0.2196(5) 0.4431(2) 0.98199(17) 0.0481(12) Uani 1 1 d .
H41A H 0.3089 0.4262 0.9858 0.072 Uiso 1 1 calc R
H41B H 0.2003 0.4674 1.0141 0.072 Uiso 1 1 calc R
H41C H 0.2074 0.4770 0.9527 0.072 Uiso 1 1 calc R
O42 O 0.3676(3) 0.29118(13) 0.95784(10) 0.0314(6) Uani 1 1 d .
C42 C 0.5054(4) 0.2831(2) 0.95142(16) 0.0399(11) Uani 1 1 d .
H42A H 0.5169 0.2732 0.9140 0.048 Uiso 1 1 calc R
C43 C 0.5691(4) 0.3534(3) 0.96772(18) 0.0522(13) Uani 1 1 d .
H43A H 0.5330 0.3921 0.9449 0.078 Uiso 1 1 calc R
H43B H 0.6619 0.3497 0.9650 0.078 Uiso 1 1 calc R
H43C H 0.5540 0.3641 1.0039 0.078 Uiso 1 1 calc R
C44 C 0.5581(5) 0.2199(3) 0.98512(18) 0.0507(13) Uani 1 1 d .
H44A H 0.5144 0.1754 0.9729 0.076 Uiso 1 1 calc R
H44B H 0.5429 0.2287 1.0215 0.076 Uiso 1 1 calc R
H44C H 0.6508 0.2151 0.9825 0.076 Uiso 1 1 calc R
O45 O 0.1641(3) 0.22068(13) 0.95480(10) 0.0286(6) Uani 1 1 d .
C45 C 0.2259(5) 0.16650(19) 0.99112(15) 0.0366(10) Uani 1 1 d .
H45A H 0.3146 0.1561 0.9816 0.044 Uiso 1 1 calc R
C46 C 0.2336(5) 0.1974(2) 1.04531(16) 0.0463(12) Uani 1 1 d .
H46A H 0.2884 0.2404 1.0471 0.069 Uiso 1 1 calc R
H46B H 0.2703 0.1615 1.0703 0.069 Uiso 1 1 calc R
H46C H 0.1471 0.2106 1.0538 0.069 Uiso 1 1 calc R
C47 C 0.1454(6) 0.0993(2) 0.9849(2) 0.0715(18) Uani 1 1 d .
H47A H 0.1452 0.0813 0.9491 0.107 Uiso 1 1 calc R
H47B H 0.0570 0.1103 0.9921 0.107 Uiso 1 1 calc R
H47C H 0.1815 0.0625 1.0094 0.107 Uiso 1 1 calc R
Sb1 Sb 0.14119(3) 0.701202(13) 0.898223(10) 0.02765(10) Uani 1 1 d .
F1 F 0.0957(3) 0.79022(13) 0.86827(12) 0.0640(9) Uani 1 1 d .
F2 F 0.1931(3) 0.61164(13) 0.92540(10) 0.0603(8) Uani 1 1 d .
F3 F -0.0300(3) 0.67313(16) 0.89477(12) 0.0692(9) Uani 1 1 d .
F4 F 0.3138(2) 0.73069(13) 0.89994(9) 0.0447(6) Uani 1 1 d .
F5 F 0.1489(3) 0.66474(13) 0.83085(9) 0.0588(8) Uani 1 1 d .
F6 F 0.1315(3) 0.73855(15) 0.96475(10) 0.0553(7) Uani 1 1 d .
C51 C 0.5869(10) 0.4441(4) 0.5826(3) 0.112(3) Uani 1 1 d .
O52 O 0.3782(12) 0.4760(5) 0.5650(3) 0.102(3) Uani 0.50 1 d P
C52 C 0.4868(15) 0.4762(7) 0.5545(6) 0.076(4) Uani 0.50 1 d P
O53 O 0.5000 0.5000 0.5000 0.095(2) Uani 1 2 d S
C54 C 0.3857(15) 0.5335(7) 0.4700(5) 0.090(5) Uani 0.50 1 d P

loop_
_atom_site_aniso_label
_atom_site_aniso_U_11
_atom_site_aniso_U_22
_atom_site_aniso_U_33
_atom_site_aniso_U_23
_atom_site_aniso_U_13
_atom_site_aniso_U_12
Ru1 0.0249(2) 0.02222(17) 0.01971(17) -0.00120(11) 0.00355(13) 0.00535(12)
Cl1 0.0435(7) 0.0351(5) 0.0324(5) -0.0028(4) 0.0011(5) 0.0194(5)
P1 0.0254(6) 0.0248(5) 0.0189(5) -0.0006(4) 0.0029(4) 0.0057(4)
C1 0.026(2) 0.0241(18) 0.0182(18) -0.0011(14) 0.0102(16) -0.0009(16)
N2 0.0244(18) 0.0225(15) 0.0260(17) 0.0033(12) 0.0022(14) -0.0031(13)
C3 0.023(2) 0.031(2) 0.036(2) 0.0038(17) 0.0006(18) -0.0051(17)
C4 0.022(2) 0.037(2) 0.032(2) 0.0077(17) -0.0003(17) -0.0057(17)
N5 0.0164(16) 0.0241(15) 0.0223(16) 0.0022(12) 0.0003(13) -0.0047(12)
C6 0.024(2) 0.0232(18) 0.025(2) 0.0027(15) -0.0012(16) -0.0012(16)
C7 0.030(2) 0.033(2) 0.029(2) -0.0078(17) -0.0033(18) 0.0004(18)
C8 0.056(3) 0.029(2) 0.030(2) -0.0081(17) -0.009(2) 0.003(2)
C9 0.060(3) 0.025(2) 0.050(3) 0.0030(19) -0.014(2) -0.011(2)
C10 0.049(3) 0.039(2) 0.044(3) 0.014(2) 0.006(2) -0.011(2)
C11 0.033(2) 0.035(2) 0.036(2) 0.0062(18) 0.0058(19) -0.0071(18)
C12 0.048(3) 0.044(2) 0.030(2) -0.0131(19) 0.005(2) 0.008(2)
C13 0.098(5) 0.028(2) 0.063(3) 0.013(2) -0.018(3) -0.011(3)
C14 0.047(3) 0.052(3) 0.041(3) 0.015(2) 0.022(2) 0.009(2)
C15 0.020(2) 0.0243(18) 0.0186(18) 0.0075(14) -0.0043(15) -0.0016(15)
C16 0.021(2) 0.032(2) 0.0230(19) 0.0057(16) -0.0046(16) 0.0007(16)
C17 0.031(2) 0.0250(19) 0.036(2) 0.0030(17) 0.0001(19) -0.0051(17)
C18 0.025(2) 0.035(2) 0.035(2) 0.0160(18) -0.0001(18) -0.0054(18)
C19 0.026(2) 0.044(2) 0.024(2) 0.0060(17) 0.0027(17) -0.0034(18)
C20 0.019(2) 0.033(2) 0.0229(19) 0.0046(16) 0.0000(16) 0.0011(16)
C21 0.037(3) 0.030(2) 0.032(2) -0.0001(17) 0.0065(19) 0.0047(18)
C22 0.047(3) 0.046(3) 0.055(3) 0.016(2) 0.009(2) -0.021(2)
C23 0.032(2) 0.038(2) 0.019(2) 0.0012(16) 0.0038(17) 0.0013(17)
C24 0.016(2) 0.035(2) 0.0214(19) -0.0001(15) 0.0001(16) 0.0075(16)
C25 0.021(2) 0.032(2) 0.026(2) -0.0046(16) 0.0082(17) 0.0044(16)
C26 0.020(2) 0.0294(19) 0.0235(19) -0.0022(15) -0.0009(16) 0.0034(16)
C27 0.018(2) 0.035(2) 0.0234(19) -0.0048(16) 0.0010(16) 0.0062(16)
C28 0.022(2) 0.038(2) 0.026(2) -0.0023(16) 0.0022(17) 0.0011(17)
C29 0.021(2) 0.052(2) 0.020(2) -0.0032(17) 0.0059(17) 0.0024(19)
C30 0.024(2) 0.040(2) 0.025(2) -0.0104(17) -0.0003(17) 0.0045(18)
C31 0.018(2) 0.035(2) 0.027(2) -0.0046(16) 0.0030(16) 0.0048(16)
C32 0.018(2) 0.0324(19) 0.0206(19) -0.0013(15) 0.0018(15) 0.0020(16)
C33 0.020(2) 0.033(2) 0.025(2) -0.0026(16) 0.0022(16) -0.0018(16)
C34 0.020(2) 0.034(2) 0.027(2) 0.0003(16) 0.0008(17) 0.0028(17)
C35 0.037(3) 0.033(2) 0.029(2) -0.0025(17) 0.0061(19) 0.0050(19)
C36 0.040(3) 0.031(2) 0.030(2) -0.0007(17) 0.0016(19) -0.0071(19)
C37 0.025(2) 0.046(2) 0.036(2) -0.0109(19) 0.0111(19) -0.0088(19)
C38 0.023(2) 0.040(2) 0.032(2) -0.0056(18) 0.0079(18) 0.0004(18)
O39 0.0326(16) 0.0259(13) 0.0204(13) 0.0000(10) 0.0093(11) 0.0083(11)
C39 0.063(3) 0.030(2) 0.022(2) 0.0019(16) 0.016(2) 0.018(2)
C40 0.065(4) 0.037(2) 0.058(3) 0.001(2) 0.042(3) 0.011(2)
C41 0.065(3) 0.041(2) 0.038(3) -0.011(2) 0.000(2) 0.019(2)
O42 0.0277(16) 0.0423(15) 0.0246(14) -0.0047(12) 0.0038(12) 0.0043(12)
C42 0.026(2) 0.070(3) 0.023(2) -0.010(2) -0.0043(18) 0.007(2)
C43 0.032(3) 0.083(3) 0.041(3) -0.009(2) -0.004(2) -0.013(2)
C44 0.038(3) 0.072(3) 0.040(3) -0.012(2) -0.010(2) 0.016(2)
O45 0.0365(17) 0.0295(13) 0.0201(13) 0.0054(10) 0.0048(12) 0.0055(12)
C45 0.057(3) 0.027(2) 0.024(2) 0.0009(16) -0.002(2) 0.009(2)
C46 0.075(4) 0.035(2) 0.029(2) 0.0022(18) 0.009(2) 0.010(2)
C47 0.129(5) 0.032(2) 0.047(3) 0.012(2) -0.027(3) -0.013(3)
Sb1 0.02806(18) 0.02836(16) 0.02617(16) -0.00154(10) 0.00082(12) 0.00199(11)
F1 0.061(2) 0.0359(14) 0.088(2) 0.0095(14) -0.0258(17) 0.0097(13)
F2 0.084(2) 0.0438(15) 0.0537(17) 0.0194(12) 0.0068(16) 0.0155(14)
F3 0.0361(17) 0.085(2) 0.085(2) -0.0185(17) 0.0000(16) -0.0218(15)
F4 0.0289(14) 0.0684(16) 0.0378(14) 0.0007(12) 0.0075(11) -0.0003(12)
F5 0.094(2) 0.0520(15) 0.0301(14) -0.0081(12) 0.0072(14) -0.0157(15)
F6 0.0474(18) 0.0770(18) 0.0445(16) -0.0294(14) 0.0190(13) -0.0164(14)
C51 0.166(9) 0.090(5) 0.080(5) 0.015(4) 0.010(6) -0.008(5)
O52 0.127(9) 0.116(7) 0.061(6) -0.006(5) 0.005(6) -0.056(7)
C52 0.075(10) 0.066(8) 0.091(10) -0.027(7) 0.025(9) -0.051(7)
O53 0.138(7) 0.075(4) 0.079(4) 0.004(3) 0.041(5) -0.038(4)
C54 0.129(13) 0.082(8) 0.050(7) 0.032(6) -0.030(8) -0.051(9)

loop_
_atom_type_symbol
_atom_type_description
_atom_type_scat_dispersion_real
_atom_type_scat_dispersion_imag
_atom_type_scat_source
C C 0.0033 0.0016 'International Tables Vol C Tables 4.2.6.8 and 6.1.1.4'
H H 0.0000 0.0000 'International Tables Vol C Tables 4.2.6.8 and 6.1.1.4'
N N 0.0061 0.0033 'International Tables Vol C Tables 4.2.6.8 and 6.1.1.4'
O O 0.0106 0.0060 'International Tables Vol C Tables 4.2.6.8 and 6.1.1.4'
F F 0.0171 0.0103 'International Tables Vol C Tables 4.2.6.8 and 6.1.1.4'
P P 0.1023 0.0942 'International Tables Vol C Tables 4.2.6.8 and 6.1.1.4'
Cl Cl 0.1484 0.1585 'International Tables Vol C Tables 4.2.6.8 and 6.1.1.4'
Ru Ru -1.2594 0.8363 'International Tables Vol C Tables 4.2.6.8 and 6.1.1.4'
Sb Sb -0.5866 1.5461 'International Tables Vol C Tables 4.2.6.8 and 6.1.1.4'

loop_
_geom_angle_atom_site_label_1
_geom_angle_atom_site_label_2
_geom_angle_atom_site_label_3
_geom_angle
_geom_angle_site_symmetry_1
_geom_angle_site_symmetry_3
C24 Ru1 C1 95.15(14) . .
C24 Ru1 P1 93.44(11) . .
C1 Ru1 P1 95.10(10) . .
C24 Ru1 Cl1 107.63(11) . .
C1 Ru1 Cl1 154.61(10) . .
P1 Ru1 Cl1 94.60(4) . .
O39 P1 O42 104.71(14) . .
O39 P1 O45 101.99(14) . .
O42 P1 O45 103.61(14) . .
O39 P1 Ru1 114.32(10) . .
O42 P1 Ru1 118.11(11) . .
O45 P1 Ru1 112.34(10) . .
N5 C1 N2 108.2(3) . .
N5 C1 Ru1 137.0(3) . .
N2 C1 Ru1 114.3(2) . .
C1 N2 C6 122.7(3) . .
C1 N2 C3 113.6(3) . .
C6 N2 C3 121.2(3) . .
N2 C3 C4 101.6(3) . .
N2 C3 H3A 111.4 . .
C4 C3 H3A 111.4 . .
N2 C3 H3B 111.4 . .
C4 C3 H3B 111.4 . .
H3A C3 H3B 109.3 . .
N5 C4 C3 103.3(3) . .
N5 C4 H4A 111.1 . .
C3 C4 H4A 111.1 . .
N5 C4 H4B 111.1 . .
C3 C4 H4B 111.1 . .
H4A C4 H4B 109.1 . .
C1 N5 C15 129.3(3) . .
C1 N5 C4 112.6(3) . .
C15 N5 C4 117.9(3) . .
C11 C6 C7 121.8(3) . .
C11 C6 N2 118.8(3) . .
C7 C6 N2 119.2(3) . .
C8 C7 C6 117.9(4) . .
C8 C7 C12 119.2(4) . .
C6 C7 C12 122.7(3) . .
C9 C8 C7 121.9(4) . .
C9 C8 H8A 119.1 . .
C7 C8 H8A 119.1 . .
C8 C9 C10 118.7(4) . .
C8 C9 C13 121.6(5) . .
C10 C9 C13 119.7(5) . .
C9 C10 C11 122.0(4) . .
C9 C10 H10A 119.0 . .
C11 C10 H10A 119.0 . .
C10 C11 C6 117.7(4) . .
C10 C11 C14 120.4(4) . .
C6 C11 C14 121.9(3) . .
C7 C12 H12A 109.5 . .
C7 C12 H12B 109.5 . .
H12A C12 H12B 109.5 . .
C7 C12 H12C 109.5 . .
H12A C12 H12C 109.5 . .
H12B C12 H12C 109.5 . .
C9 C13 H13A 109.5 . .
C9 C13 H13B 109.5 . .
H13A C13 H13B 109.5 . .
C9 C13 H13C 109.5 . .
H13A C13 H13C 109.5 . .
H13B C13 H13C 109.5 . .
C11 C14 H14A 109.5 . .
C11 C14 H14B 109.5 . .
H14A C14 H14B 109.5 . .
C11 C14 H14C 109.5 . .
H14A C14 H14C 109.5 . .
H14B C14 H14C 109.5 . .
C20 C15 C16 122.2(3) . .
C20 C15 N5 119.0(3) . .
C16 C15 N5 118.5(3) . .
C15 C16 C17 118.0(3) . .
C15 C16 C21 122.0(3) . .
C17 C16 C21 120.0(3) . .
C18 C17 C16 121.2(4) . .
C18 C17 H17A 119.4 . .
C16 C17 H17A 119.4 . .
C19 C18 C17 118.9(3) . .
C19 C18 C22 120.6(4) . .
C17 C18 C22 120.5(4) . .
C18 C19 C20 121.9(4) . .
C18 C19 H19A 119.0 . .
C20 C19 H19A 119.0 . .
C15 C20 C19 117.6(3) . .
C15 C20 C23 122.1(3) . .
C19 C20 C23 120.3(3) . .
C16 C21 H21A 109.5 . .
C16 C21 H21B 109.5 . .
H21A C21 H21B 109.5 . .
C16 C21 H21C 109.5 . .
H21A C21 H21C 109.5 . .
H21B C21 H21C 109.5 . .
C18 C22 H22A 109.5 . .
C18 C22 H22B 109.5 . .
H22A C22 H22B 109.5 . .
C18 C22 H22C 109.5 . .
H22A C22 H22C 109.5 . .
H22B C22 H22C 109.5 . .
C20 C23 H23A 109.5 . .
C20 C23 H23B 109.5 . .
H23A C23 H23B 109.5 . .
C20 C23 H23C 109.5 . .
H23A C23 H23C 109.5 . .
H23B C23 H23C 109.5 . .
C25 C24 C32 104.4(3) . .
C25 C24 Ru1 133.1(3) . .
C32 C24 Ru1 122.4(3) . .
C26 C25 C24 111.7(3) . .
C26 C25 H25A 124.1 . .
C24 C25 H25A 124.1 . .
C25 C26 C33 126.2(3) . .
C25 C26 C27 107.9(3) . .
C33 C26 C27 125.8(3) . .
C28 C27 C32 120.3(3) . .
C28 C27 C26 132.0(3) . .
C32 C27 C26 107.5(3) . .
C27 C28 C29 119.0(4) . .
C27 C28 H28A 120.5 . .
C29 C28 H28A 120.5 . .
C30 C29 C28 120.7(4) . .
C30 C29 H29A 119.6 . .
C28 C29 H29A 119.6 . .
C29 C30 C31 120.3(3) . .
C29 C30 H30A 119.8 . .
C31 C30 H30A 119.8 . .
C32 C31 C30 119.1(4) . .
C32 C31 H31A 120.5 . .
C30 C31 H31A 120.5 . .
C31 C32 C27 120.3(3) . .
C31 C32 C24 131.5(3) . .
C27 C32 C24 108.2(3) . .
C38 C33 C34 118.4(3) . .
C38 C33 C26 121.1(3) . .
C34 C33 C26 120.4(3) . .
C35 C34 C33 120.0(4) . .
C35 C34 H34A 120.0 . .
C33 C34 H34A 120.0 . .
C36 C35 C34 120.8(4) . .
C36 C35 H35A 119.6 . .
C34 C35 H35A 119.6 . .
C35 C36 C37 119.6(4) . .
C35 C36 H36A 120.2 . .
C37 C36 H36A 120.2 . .
C38 C37 C36 120.0(4) . .
C38 C37 H37A 120.0 . .
C36 C37 H37A 120.0 . .
C37 C38 C33 121.2(4) . .
C37 C38 H38A 119.4 . .
C33 C38 H38A 119.4 . .
C39 O39 P1 121.6(2) . .
O39 C39 C41 108.8(3) . .
O39 C39 C40 106.5(3) . .
C41 C39 C40 114.0(3) . .
O39 C39 H39A 109.2 . .
C41 C39 H39A 109.2 . .
C40 C39 H39A 109.2 . .
C39 C40 H40A 109.5 . .
C39 C40 H40B 109.5 . .
H40A C40 H40B 109.5 . .
C39 C40 H40C 109.5 . .
H40A C40 H40C 109.5 . .
H40B C40 H40C 109.5 . .
C39 C41 H41A 109.5 . .
C39 C41 H41B 109.5 . .
H41A C41 H41B 109.5 . .
C39 C41 H41C 109.5 . .
H41A C41 H41C 109.5 . .
H41B C41 H41C 109.5 . .
C42 O42 P1 132.9(2) . .
O42 C42 C43 106.9(3) . .
O42 C42 C44 108.5(4) . .
C43 C42 C44 112.4(3) . .
O42 C42 H42A 109.7 . .
C43 C42 H42A 109.7 . .
C44 C42 H42A 109.7 . .
C42 C43 H43A 109.5 . .
C42 C43 H43B 109.5 . .
H43A C43 H43B 109.5 . .
C42 C43 H43C 109.5 . .
H43A C43 H43C 109.5 . .
H43B C43 H43C 109.5 . .
C42 C44 H44A 109.5 . .
C42 C44 H44B 109.5 . .
H44A C44 H44B 109.5 . .
C42 C44 H44C 109.5 . .
H44A C44 H44C 109.5 . .
H44B C44 H44C 109.5 . .
C45 O45 P1 123.9(3) . .
O45 C45 C47 106.9(4) . .
O45 C45 C46 108.0(3) . .
C47 C45 C46 113.2(4) . .
O45 C45 H45A 109.5 . .
C47 C45 H45A 109.5 . .
C46 C45 H45A 109.5 . .
C45 C46 H46A 109.5 . .
C45 C46 H46B 109.5 . .
H46A C46 H46B 109.5 . .
C45 C46 H46C 109.5 . .
H46A C46 H46C 109.5 . .
H46B C46 H46C 109.5 . .
C45 C47 H47A 109.5 . .
C45 C47 H47B 109.5 . .
H47A C47 H47B 109.5 . .
C45 C47 H47C 109.5 . .
H47A C47 H47C 109.5 . .
H47B C47 H47C 109.5 . .
F3 Sb1 F6 90.63(13) . .
F3 Sb1 F2 90.64(14) . .
F6 Sb1 F2 91.46(13) . .
F3 Sb1 F1 91.32(14) . .
F6 Sb1 F1 90.98(14) . .
F2 Sb1 F1 176.85(14) . .
F3 Sb1 F5 88.95(13) . .
F6 Sb1 F5 179.06(13) . .
F2 Sb1 F5 89.38(12) . .
F1 Sb1 F5 88.19(13) . .
F3 Sb1 F4 178.48(13) . .
F6 Sb1 F4 90.41(11) . .
F2 Sb1 F4 90.44(13) . .
F1 Sb1 F4 87.56(12) . .
F5 Sb1 F4 89.99(12) . .
C52 C51 C54 65.8(9) . 3_666
O52 C52 C51 125.5(14) . .
O52 C52 O53 113.0(13) . .
C51 C52 O53 119.9(11) . .
O52 C52 C54 166.7(12) . 3_666
C51 C52 C54 60.9(9) . 3_666
O53 C52 C54 59.0(7) . 3_666
C52 O53 C52 179.999(5) . 3_666
C52 O53 C54 62.0(8) . 3_666
C52 O53 C54 118.0(8) 3_666 3_666
C52 O53 C54 118.0(8) . .
C52 O53 C54 62.0(8) 3_666 .
C54 O53 C54 179.998(5) 3_666 .
C51 C54 O53 112.2(12) 3_666 .
C51 C54 C52 53.3(8) 3_666 3_666
O53 C54 C52 58.9(9) . 3_666

loop_
_geom_bond_atom_site_label_1
_geom_bond_atom_site_label_2
_geom_bond_distance
_geom_bond_site_symmetry_2
Ru1 C24 1.868(4) .
Ru1 C1 2.041(4) .
Ru1 P1 2.1828(10) .
Ru1 Cl1 2.3313(10) .
P1 O39 1.575(2) .
P1 O42 1.580(3) .
P1 O45 1.588(3) .
C1 N5 1.335(4) .
C1 N2 1.348(5) .
N2 C6 1.442(4) .
N2 C3 1.466(5) .
C3 C4 1.530(5) .
C3 H3A 0.9900 .
C3 H3B 0.9900 .
C4 N5 1.473(5) .
C4 H4A 0.9900 .
C4 H4B 0.9900 .
N5 C15 1.447(4) .
C6 C11 1.396(5) .
C6 C7 1.410(5) .
C7 C8 1.388(5) .
C7 C12 1.508(6) .
C8 C9 1.385(6) .
C8 H8A 0.9500 .
C9 C10 1.392(6) .
C9 C13 1.519(6) .
C10 C11 1.395(5) .
C10 H10A 0.9500 .
C11 C14 1.513(6) .
C12 H12A 0.9800 .
C12 H12B 0.9800 .
C12 H12C 0.9800 .
C13 H13A 0.9800 .
C13 H13B 0.9800 .
C13 H13C 0.9800 .
C14 H14A 0.9800 .
C14 H14B 0.9800 .
C14 H14C 0.9800 .
C15 C20 1.391(5) .
C15 C16 1.396(5) .
C16 C17 1.400(5) .
C16 C21 1.511(5) .
C17 C18 1.391(6) .
C17 H17A 0.9500 .
C18 C19 1.385(6) .
C18 C22 1.526(5) .
C19 C20 1.397(5) .
C19 H19A 0.9500 .
C20 C23 1.507(5) .
C21 H21A 0.9800 .
C21 H21B 0.9800 .
C21 H21C 0.9800 .
C22 H22A 0.9800 .
C22 H22B 0.9800 .
C22 H22C 0.9800 .
C23 H23A 0.9800 .
C23 H23B 0.9800 .
C23 H23C 0.9800 .
C24 C25 1.459(5) .
C24 C32 1.486(5) .
C25 C26 1.349(5) .
C25 H25A 0.9500 .
C26 C33 1.479(5) .
C26 C27 1.486(5) .
C27 C28 1.384(5) .
C27 C32 1.411(5) .
C28 C29 1.401(5) .
C28 H28A 0.9500 .
C29 C30 1.392(6) .
C29 H29A 0.9500 .
C30 C31 1.397(5) .
C30 H30A 0.9500 .
C31 C32 1.391(5) .
C31 H31A 0.9500 .
C33 C38 1.394(5) .
C33 C34 1.403(5) .
C34 C35 1.396(5) .
C34 H34A 0.9500 .
C35 C36 1.376(6) .
C35 H35A 0.9500 .
C36 C37 1.391(5) .
C36 H36A 0.9500 .
C37 C38 1.386(5) .
C37 H37A 0.9500 .
C38 H38A 0.9500 .
O39 C39 1.492(4) .
C39 C41 1.503(6) .
C39 C40 1.508(6) .
C39 H39A 1.0000 .
C40 H40A 0.9800 .
C40 H40B 0.9800 .
C40 H40C 0.9800 .
C41 H41A 0.9800 .
C41 H41B 0.9800 .
C41 H41C 0.9800 .
O42 C42 1.471(5) .
C42 C43 1.506(6) .
C42 C44 1.529(6) .
C42 H42A 1.0000 .
C43 H43A 0.9800 .
C43 H43B 0.9800 .
C43 H43C 0.9800 .
C44 H44A 0.9800 .
C44 H44B 0.9800 .
C44 H44C 0.9800 .
O45 C45 1.478(4) .
C45 C47 1.504(6) .
C45 C46 1.505(5) .
C45 H45A 1.0000 .
C46 H46A 0.9800 .
C46 H46B 0.9800 .
C46 H46C 0.9800 .
C47 H47A 0.9800 .
C47 H47B 0.9800 .
C47 H47C 0.9800 .
Sb1 F3 1.855(3) .
Sb1 F6 1.861(2) .
Sb1 F2 1.863(2) .
Sb1 F1 1.865(2) .
Sb1 F5 1.872(2) .
Sb1 F4 1.879(2) .
C51 C52 1.351(16) .
C51 C54 1.473(13) 3_666
O52 C52 1.191(15) .
C52 O53 1.492(15) .
C52 C54 1.54(2) 3_666
O53 C52 1.492(15) 3_666
O53 C54 1.493(15) 3_666
O53 C54 1.493(15) .
C54 C51 1.473(13) 3_666
C54 C52 1.54(2) 3_666

loop_
_geom_torsion_atom_site_label_1
_geom_torsion_atom_site_label_2
_geom_torsion_atom_site_label_3
_geom_torsion_atom_site_label_4
_geom_torsion
_geom_torsion_site_symmetry_1
_geom_torsion_site_symmetry_4
C24 Ru1 P1 O39 70.61(16) . .
C1 Ru1 P1 O39 -24.88(15) . .
Cl1 Ru1 P1 O39 178.62(12) . .
C24 Ru1 P1 O42 -53.27(16) . .
C1 Ru1 P1 O42 -148.75(15) . .
Cl1 Ru1 P1 O42 54.74(12) . .
C24 Ru1 P1 O45 -173.79(15) . .
C1 Ru1 P1 O45 90.72(15) . .
Cl1 Ru1 P1 O45 -65.78(12) . .
C24 Ru1 C1 N5 7.2(4) . .
P1 Ru1 C1 N5 101.1(4) . .
Cl1 Ru1 C1 N5 -146.8(3) . .
C24 Ru1 C1 N2 178.0(3) . .
P1 Ru1 C1 N2 -88.1(2) . .
Cl1 Ru1 C1 N2 24.0(4) . .
N5 C1 N2 C6 167.3(3) . .
Ru1 C1 N2 C6 -6.1(4) . .
N5 C1 N2 C3 4.9(4) . .
Ru1 C1 N2 C3 -168.5(2) . .
C1 N2 C3 C4 -7.8(4) . .
C6 N2 C3 C4 -170.4(3) . .
N2 C3 C4 N5 7.2(4) . .
N2 C1 N5 C15 -174.0(3) . .
Ru1 C1 N5 C15 -2.9(6) . .
N2 C1 N5 C4 0.5(4) . .
Ru1 C1 N5 C4 171.7(3) . .
C3 C4 N5 C1 -5.2(4) . .
C3 C4 N5 C15 170.0(3) . .
C1 N2 C6 C11 125.9(4) . .
C3 N2 C6 C11 -73.0(5) . .
C1 N2 C6 C7 -58.1(5) . .
C3 N2 C6 C7 103.0(4) . .
C11 C6 C7 C8 -3.2(6) . .
N2 C6 C7 C8 -179.0(3) . .
C11 C6 C7 C12 172.3(4) . .
N2 C6 C7 C12 -3.6(6) . .
C6 C7 C8 C9 2.7(6) . .
C12 C7 C8 C9 -172.9(4) . .
C7 C8 C9 C10 0.4(6) . .
C7 C8 C9 C13 -178.6(4) . .
C8 C9 C10 C11 -3.2(7) . .
C13 C9 C10 C11 175.8(4) . .
C9 C10 C11 C6 2.8(6) . .
C9 C10 C11 C14 -176.1(4) . .
C7 C6 C11 C10 0.5(6) . .
N2 C6 C11 C10 176.3(4) . .
C7 C6 C11 C14 179.4(4) . .
N2 C6 C11 C14 -4.8(6) . .
C1 N5 C15 C20 80.6(5) . .
C4 N5 C15 C20 -93.7(4) . .
C1 N5 C15 C16 -105.5(4) . .
C4 N5 C15 C16 80.2(4) . .
C20 C15 C16 C17 -2.8(5) . .
N5 C15 C16 C17 -176.5(3) . .
C20 C15 C16 C21 176.5(3) . .
N5 C15 C16 C21 2.8(5) . .
C15 C16 C17 C18 -0.8(6) . .
C21 C16 C17 C18 179.9(3) . .
C16 C17 C18 C19 2.6(6) . .
C16 C17 C18 C22 -177.2(4) . .
C17 C18 C19 C20 -0.9(6) . .
C22 C18 C19 C20 178.9(4) . .
C16 C15 C20 C19 4.4(5) . .
N5 C15 C20 C19 178.1(3) . .
C16 C15 C20 C23 -174.2(3) . .
N5 C15 C20 C23 -0.5(5) . .
C18 C19 C20 C15 -2.5(6) . .
C18 C19 C20 C23 176.1(4) . .
C1 Ru1 C24 C25 76.3(4) . .
P1 Ru1 C24 C25 -19.1(4) . .
Cl1 Ru1 C24 C25 -115.0(3) . .
C1 Ru1 C24 C32 -107.1(3) . .
P1 Ru1 C24 C32 157.5(3) . .
Cl1 Ru1 C24 C32 61.6(3) . .
C32 C24 C25 C26 -1.5(4) . .
Ru1 C24 C25 C26 175.5(3) . .
C24 C25 C26 C33 -172.5(3) . .
C24 C25 C26 C27 4.0(4) . .
C25 C26 C27 C28 170.8(4) . .
C33 C26 C27 C28 -12.7(6) . .
C25 C26 C27 C32 -5.0(4) . .
C33 C26 C27 C32 171.5(3) . .
C32 C27 C28 C29 -2.4(5) . .
C26 C27 C28 C29 -177.9(4) . .
C27 C28 C29 C30 -1.5(6) . .
C28 C29 C30 C31 2.5(6) . .
C29 C30 C31 C32 0.4(6) . .
C30 C31 C32 C27 -4.3(5) . .
C30 C31 C32 C24 172.9(4) . .
C28 C27 C32 C31 5.3(5) . .
C26 C27 C32 C31 -178.2(3) . .
C28 C27 C32 C24 -172.4(3) . .
C26 C27 C32 C24 4.1(4) . .
C25 C24 C32 C31 -179.1(4) . .
Ru1 C24 C32 C31 3.4(6) . .
C25 C24 C32 C27 -1.7(4) . .
Ru1 C24 C32 C27 -179.2(3) . .
C25 C26 C33 C38 142.6(4) . .
C27 C26 C33 C38 -33.3(5) . .
C25 C26 C33 C34 -33.4(6) . .
C27 C26 C33 C34 150.8(4) . .
C38 C33 C34 C35 0.5(5) . .
C26 C33 C34 C35 176.5(3) . .
C33 C34 C35 C36 0.3(6) . .
C34 C35 C36 C37 -1.7(6) . .
C35 C36 C37 C38 2.3(6) . .
C36 C37 C38 C33 -1.5(6) . .
C34 C33 C38 C37 0.2(6) . .
C26 C33 C38 C37 -175.9(4) . .
O42 P1 O39 C39 -51.2(3) . .
O45 P1 O39 C39 56.5(3) . .
Ru1 P1 O39 C39 178.0(3) . .
P1 O39 C39 C41 101.1(3) . .
P1 O39 C39 C40 -135.7(3) . .
O39 P1 O42 C42 -130.3(3) . .
O45 P1 O42 C42 123.2(3) . .
Ru1 P1 O42 C42 -1.7(4) . .
P1 O42 C42 C43 131.4(3) . .
P1 O42 C42 C44 -107.2(4) . .
O39 P1 O45 C45 -143.3(3) . .
O42 P1 O45 C45 -34.7(3) . .
Ru1 P1 O45 C45 93.9(3) . .
P1 O45 C45 C47 -139.6(3) . .
P1 O45 C45 C46 98.2(4) . .
C54 C51 C52 O52 166.2(14) 3_666 .
C54 C51 C52 O53 1.5(8) 3_666 .
O52 C52 O53 C54 -168.1(12) . 3_666
C51 C52 O53 C54 -1.6(8) . 3_666
O52 C52 O53 C54 11.9(12) . .
C51 C52 O53 C54 178.4(8) . .
C54 C52 O53 C54 179.998(6) 3_666 .
C52 O53 C54 C51 178.7(7) . 3_666
C52 O53 C54 C51 -1.3(7) 3_666 3_666
C52 O53 C54 C52 179.999(6) . 3_666
